data_7203852
loop_
_publ_author_name
'Sofia Candeloro De Sanctis'
'Angelo A. D'Archivio'
'Luciano Galantini'
'Enrico Gavuzzo'
'Edoardo Giglio'

_publ_section_title
;
 On the role of hydronium ions in the protonated micellar aggregates of
 bile salts
;
_journal_issue 2
_journal_name_full 'J. Chem. Soc., Perkin Trans. 2'
_journal_page_first 403
_journal_page_last 407
_journal_paper_doi 10.1039/a902558h
_journal_year 2000
_chemical_formula_sum 'C29 H49 N O6'
_chemical_formula_weight 507.7
_space_group_IT_number 144
_symmetry_cell_setting trigonal
_symmetry_Int_Tables_number 144
_symmetry_space_group_name_Hall 'P 31'
_symmetry_space_group_name_H-M 'P 31'
_cell_angle_alpha 90.000
_cell_angle_beta 90.000
_cell_angle_gamma 120.000
_cell_formula_units_Z 3
_cell_length_a 18.275(2)
_cell_length_b 18.275(2)
_cell_length_c 7.383(1)
_cell_measurement_radiation CuK\a
_cell_measurement_temperature 293
_cell_measurement_wavelength 1.54178
_cell_volume 2135.4(4)
_computing_structure_refinement 'SIR-CAOS(Camalli al.,User Guide,1986)'
_computing_structure_solution 'SIR92(Altomare al.,J.Appl.Cryst.,1994,27,435)'
_diffrn_ambient_temperature 293
_diffrn_radiation_source 'X-ray tube,12kW rotating anode'
_diffrn_radiation_type CuK\a
_diffrn_radiation_wavelength 1.54178
_diffrn_reflns_limit_h_max 20
_diffrn_reflns_limit_h_min 0
_diffrn_reflns_limit_k_max 0
_diffrn_reflns_limit_k_min -17
_diffrn_reflns_limit_l_max 8
_diffrn_reflns_limit_l_min -8
_diffrn_reflns_theta_max 61.97
_diffrn_reflns_theta_min 2.50
_exptl_absorpt_coefficient_mu 0.661
_exptl_crystal_density_diffrn 1.18
_exptl_crystal_F_000 834
_refine_diff_density_max 0.202
_refine_diff_density_min -0.145
_refine_diff_density_rms 0.038
_refine_ls_extinction_method none
_refine_ls_hydrogen_treatment ' H atoms rigid to parent C atom  '
_refine_ls_matrix_type full
_refine_ls_number_parameters 324
_refine_ls_number_reflns 1936
_refine_ls_R_factor_obs 0.044
_refine_ls_structure_factor_coef F
_refine_ls_weighting_details W=(Sin(Theta)/Lambda)^P(2)
_refine_ls_weighting_scheme calc
_refine_ls_wR_factor_obs 0.056
_reflns_d_resolution_high 0.873
_reflns_d_resolution_low 15.827
_reflns_limit_h_max 20
_reflns_limit_h_min 0
_reflns_limit_k_max 0
_reflns_limit_k_min -17
_reflns_limit_l_max 8
_reflns_limit_l_min -8
_reflns_number_observed 1936
_reflns_number_total 2238
_reflns_observed_criterion ' F >4.0 sigma(F) '
_cod_data_source_file a902558h.txt
_cod_data_source_block HGDC
_cod_depositor_comments
;
The following automatic conversions were performed:
'_refine_ls_matrix_type' value 'Full' changed to 'full' according to
'/home/saulius/struct/CIF-dictionaries/cif_core.dic' dictionary named
'cif_core.dic' version 2.4.1 from
2010-06-29.

'_atom_site_thermal_displace_type' value 'uani' changed to
'Uani' according to '/home/saulius/struct/CIF-dictionaries/cif_core.dic'
dictionary named 'cif_core.dic' version 2.4.1 from 2010-06-29 (36
times).

'_atom_site_thermal_displace_type' value 'uiso' changed to 'Uiso'
according to '/home/saulius/struct/CIF-dictionaries/cif_core.dic'
dictionary named 'cif_core.dic' version 2.4.1 from 2010-06-29 (46 times).

Automatic conversion script
Id: cif_fix_enum 1527 2010-12-29 10:47:43Z saulius 

The following automatic conversions were performed:

'_refine_ls_weighting_scheme' value 'W=(Sin(Theta)/Lambda)^P(2)' was
changed to 'calc'. New tag '_refine_ls_weighting_details' was
created. The value of the new tag was set to
'W=(Sin(Theta)/Lambda)^P(2)'.

Automatic conversion script
Id: cif_fix_values 3143 2015-03-26 13:38:13Z robertas 
;
_cod_original_sg_symbol_H-M 'p 31'
_cod_original_formula_sum H49C29N1O6
_cod_database_code 7203852

loop_
_symmetry_equiv_pos_as_xyz
+x,+y,+z
-y,+x-y,1/3+z
-x+y,-x,2/3+z

loop_
_atom_site_aniso_label
_atom_site_aniso_U_11
_atom_site_aniso_U_12
_atom_site_aniso_U_13
_atom_site_aniso_U_22
_atom_site_aniso_U_23
_atom_site_aniso_U_33
c(1) 0.051(2) 0.037(2) -0.008(2) 0.066(3) 0.001(2) 0.059(3)
c(2) 0.053(3) 0.030(2) 0.005(2) 0.053(3) 0.011(2) 0.070(3)
c(3) 0.052(3) 0.032(2) -0.003(3) 0.049(3) -0.004(2) 0.095(4)
c(4) 0.058(3) 0.033(2) 0.008(2) 0.058(3) -0.005(2) 0.069(3)
c(5) 0.036(2) 0.023(2) 0.006(2) 0.047(2) 0.001(2) 0.070(3)
c(6) 0.041(2) 0.024(2) 0.014(2) 0.059(3) 0.006(2) 0.068(3)
c(7) 0.047(2) 0.029(2) 0.011(2) 0.060(3) 0.007(2) 0.053(3)
c(8) 0.035(2) 0.016(2) 0.007(2) 0.039(2) 0.001(2) 0.052(2)
c(9) 0.036(2) 0.020(2) -0.002(2) 0.042(2) -0.003(2) 0.046(2)
c(10) 0.040(2) 0.022(2) -0.006(2) 0.046(2) -0.005(2) 0.057(2)
c(11) 0.042(2) 0.028(2) -0.001(2) 0.054(2) -0.001(2) 0.045(2)
c(12) 0.041(2) 0.026(2) 0.003(2) 0.051(2) 0.001(2) 0.046(2)
c(13) 0.036(2) 0.017(2) 0.003(2) 0.037(2) 0.002(2) 0.046(2)
c(14) 0.037(2) 0.017(2) 0.003(2) 0.040(2) 0.001(2) 0.044(2)
c(15) 0.051(2) 0.029(2) 0.008(2) 0.055(2) 0.011(2) 0.052(3)
c(16) 0.054(2) 0.036(2) 0.000(2) 0.060(3) 0.008(2) 0.052(3)
c(17) 0.043(2) 0.024(2) 0.001(2) 0.043(2) 0.001(2) 0.047(2)
c(18) 0.050(2) 0.028(2) -0.007(2) 0.052(3) -0.011(2) 0.062(3)
c(19) 0.041(2) 0.020(2) -0.014(2) 0.055(3) -0.010(2) 0.080(3)
c(20) 0.043(2) 0.024(2) -0.002(2) 0.052(2) -0.002(2) 0.051(2)
c(21) 0.060(3) 0.049(3) 0.014(2) 0.100(4) 0.013(3) 0.063(3)
c(22) 0.042(2) 0.027(2) -0.006(2) 0.065(3) -0.006(2) 0.070(3)
c(23) 0.038(2) 0.029(2) -0.001(2) 0.068(3) -0.002(2) 0.066(3)
c(24) 0.032(2) 0.027(2) -0.005(2) 0.072(3) 0.002(2) 0.061(3)
o(25) 0.074(2) 0.039(2) 0.002(2) 0.057(2) -0.009(2) 0.107(3)
o(26) 0.044(2) 0.014(1) -0.005(1) 0.046(2) 0.010(1) 0.065(2)
o(27) 0.061(2) 0.019(2) -0.005(2) 0.080(3) 0.003(2) 0.058(2)
n(28) 0.054(2) 0.032(2) -0.003(2) 0.068(3) -0.006(2) 0.063(2)
c(29) 0.068(3) 0.040(3) -0.001(3) 0.065(3) 0.004(3) 0.084(4)
c(30) 0.062(3) 0.027(2) -0.009(2) 0.055(3) -0.003(2) 0.065(3)
o(31) 0.073(2) 0.047(2) -0.001(2) 0.081(3) 0.013(2) 0.092(3)
o(32) 0.076(3) 0.047(2) 0.010(2) 0.080(3) 0.022(2) 0.108(3)
c(33) 0.075(4) 0.042(3) -0.003(3) 0.082(4) -0.012(3) 0.065(3)
c(34) 0.103(5) 0.068(4) -0.007(4) 0.100(5) -0.012(4) 0.099(5)
c(35) 0.082(4) 0.022(4) -0.018(4) 0.098(5) 0.001(4) 0.099(5)
o(36) 0.074(3) 0.049(2) -0.004(2) 0.092(3) -0.010(3) 0.105(3)

loop_
_atom_site_label
_atom_site_fract_x
_atom_site_fract_y
_atom_site_fract_z
_atom_site_occupancy
_atom_site_U_iso_or_equiv
_atom_site_thermal_displace_type
c(1) 0.1723(3) 0.4048(3) 0.9253(8) 1.000 0.055(2) Uani
c(2) 0.1239(3) 0.3128(3) 0.8697(9) 1.000 0.057(2) Uani
c(3) 0.1627(3) 0.2974(3) 0.7042(9) 1.000 0.062(2) Uani
c(4) 0.1719(3) 0.3560(3) 0.5492(9) 1.000 0.060(2) Uani
c(5) 0.2190(3) 0.4500(3) 0.6054(8) 1.000 0.051(2) Uani
c(6) 0.2259(3) 0.5072(3) 0.4468(8) 1.000 0.056(2) Uani
c(7) 0.1412(3) 0.5012(3) 0.3998(8) 1.000 0.052(2) Uani
c(8) 0.0983(2) 0.5146(3) 0.5649(7) 1.000 0.043(2) Uani
c(9) 0.0911(2) 0.4543(3) 0.7198(7) 1.000 0.041(2) Uani
c(10) 0.1785(3) 0.4667(3) 0.7754(8) 1.000 0.048(2) Uani
c(11) 0.0386(3) 0.4571(3) 0.8792(7) 1.000 0.045(2) Uani
c(12) -0.0482(3) 0.4425(3) 0.8228(7) 1.000 0.045(2) Uani
c(13) -0.0387(2) 0.5075(2) 0.6792(7) 1.000 0.040(2) Uani
c(14) 0.0109(2) 0.4994(2) 0.5181(7) 1.000 0.041(2) Uani
c(15) 0.0009(3) 0.5513(3) 0.3693(8) 1.000 0.051(2) Uani
c(16) -0.0877(3) 0.5381(3) 0.3984(8) 1.000 0.052(2) Uani
c(17) -0.1215(3) 0.4901(3) 0.5804(7) 1.000 0.043(2) Uani
c(18) 0.0059(3) 0.5967(3) 0.7617(8) 1.000 0.053(2) Uani
c(19) 0.2372(3) 0.5558(3) 0.8481(9) 1.000 0.061(2) Uani
c(20) -0.1824(3) 0.5124(3) 0.6756(8) 1.000 0.048(2) Uani
c(21) -0.2091(4) 0.4741(4) 0.8656(9) 1.000 0.070(3) Uani
c(22) -0.2615(3) 0.4839(3) 0.5598(9) 1.000 0.059(2) Uani
c(23) -0.3070(3) 0.5337(3) 0.5995(9) 1.000 0.057(2) Uani
c(24) -0.2615(3) 0.6196(3) 0.5181(8) 1.000 0.054(2) Uani
o(25) 0.1134(3) 0.2099(2) 0.6459(8) 1.000 0.076(2) Uani
o(26) -0.0986(2) 0.3600(2) 0.7485 1.000 0.055(1) Uani
o(27) -0.2461(2) 0.6307(3) 0.3534(7) 1.000 0.073(2) Uani
n(28) -0.2365(3) 0.6862(3) 0.6265(8) 1.000 0.061(2) Uani
c(29) -0.1842(4) 0.7703(4) 0.555(1) 1.000 0.069(3) Uani
c(30) -0.0936(4) 0.7895(3) 0.5208(9) 1.000 0.062(2) Uani
o(31) -0.0652(3) 0.7484(3) 0.5723(8) 1.000 0.078(2) Uani
o(32) -0.0520(3) 0.8597(3) 0.4270(8) 1.000 0.084(2) Uani
c(33) -0.0933(4) 0.7924(4) 0.991(1) 1.000 0.073(3) Uani
c(34) -0.0787(5) 0.7226(5) 1.043(1) 1.000 0.093(4) Uani
c(35) -0.0183(5) 0.8768(5) 0.954(1) 1.000 0.103(4) Uani
o(36) -0.1638(3) 0.7808(3) 0.9776(9) 1.000 0.087(2) Uani
h(11) 0.2356(3) 0.4201(3) 0.9625(8) 1.000 0.056 Uiso
h(12) 0.1412(3) 0.4131(3) 1.0412(8) 1.000 0.056 Uiso
h(21) 0.1249(3) 0.2744(3) 0.9798(9) 1.000 0.058 Uiso
h(22) 0.0594(3) 0.2957(3) 0.8401(9) 1.000 0.058 Uiso
h(31) 0.2252(3) 0.3103(3) 0.7422(9) 1.000 0.063 Uiso
h(41) 0.2069(3) 0.3475(3) 0.4415(9) 1.000 0.059 Uiso
h(42) 0.1096(3) 0.3394(3) 0.5010(9) 1.000 0.059 Uiso
h(51) 0.2824(3) 0.4660(3) 0.6427(8) 1.000 0.051 Uiso
h(61) 0.2703(3) 0.5719(3) 0.4829(8) 1.000 0.059 Uiso
h(62) 0.2489(3) 0.4895(3) 0.3295(8) 1.000 0.059 Uiso
h(71) 0.1518(3) 0.5480(3) 0.2982(8) 1.000 0.052 Uiso
h(72) 0.0995(3) 0.4389(3) 0.3464(8) 1.000 0.052 Uiso
h(81) 0.1367(2) 0.5796(3) 0.6071(7) 1.000 0.044 Uiso
h(91) 0.0565(2) 0.3907(3) 0.6669(7) 1.000 0.041 Uiso
h(111) 0.0300(3) 0.4091(3) 0.9758(7) 1.000 0.046 Uiso
h(112) 0.0733(3) 0.5186(3) 0.9421(7) 1.000 0.046 Uiso
h(121) -0.0781(3) 0.4492(3) 0.9427(7) 1.000 0.047 Uiso
h(141) -0.0137(2) 0.4352(2) 0.4719(7) 1.000 0.041 Uiso
h(151) 0.0482(3) 0.6173(3) 0.3812(8) 1.000 0.052 Uiso
h(152) 0.0056(3) 0.5282(3) 0.2376(8) 1.000 0.052 Uiso
h(161) -0.0848(3) 0.5985(3) 0.4053(8) 1.000 0.052 Uiso
h(162) -0.1288(3) 0.5014(3) 0.2886(8) 1.000 0.052 Uiso
h(171) -0.1636(3) 0.4227(3) 0.5729(7) 1.000 0.044 Uiso
h(181) 0.0126(3) 0.6421(3) 0.6600(8) 1.000 0.054 Uiso
h(182) -0.0312(3) 0.5989(3) 0.8731(8) 1.000 0.054 Uiso
h(183) 0.0676(3) 0.6116(3) 0.8102(8) 1.000 0.054 Uiso
h(191) 0.2970(3) 0.5619(3) 0.8862(9) 1.000 0.061 Uiso
h(192) 0.2473(3) 0.6018(3) 0.7447(9) 1.000 0.061 Uiso
h(193) 0.2084(3) 0.5666(3) 0.9652(9) 1.000 0.061 Uiso
h(201) -0.1481(3) 0.5803(3) 0.6909(8) 1.000 0.049 Uiso
h(211) -0.2516(4) 0.4927(4) 0.9233(9) 1.000 0.071 Uiso
h(212) -0.2406(4) 0.4060(4) 0.8571(9) 1.000 0.071 Uiso
h(213) -0.1537(4) 0.4968(4) 0.9503(9) 1.000 0.071 Uiso
h(221) -0.2434(3) 0.4924(3) 0.4188(9) 1.000 0.061 Uiso
h(222) -0.3045(3) 0.4178(3) 0.5862(9) 1.000 0.061 Uiso
h(231) -0.3701(3) 0.4998(3) 0.5441(9) 1.000 0.057 Uiso
h(232) -0.3104(3) 0.5398(3) 0.7443(9) 1.000 0.057 Uiso
h(281) -0.2542(3) 0.6780(3) 0.7566(8) 1.000 0.062 Uiso
h(291) -0.2107(4) 0.7755(4) 0.428(1) 1.000 0.070 Uiso
h(292) -0.1828(4) 0.8159(4) 0.650(1) 1.000 0.070 Uiso
h(341) -0.1392(5) 0.6664(5) 1.064(1) 1.000 0.096 Uiso
h(342) -0.0451(5) 0.7112(5) 0.937(1) 1.000 0.096 Uiso
h(343) -0.0423(5) 0.7385(5) 1.167(1) 1.000 0.096 Uiso
h(351) -0.0383(5) 0.9213(5) 0.918(1) 1.000 0.105 Uiso
h(352) 0.0206(5) 0.8987(5) 1.075(1) 1.000 0.105 Uiso
h(353) 0.0177(5) 0.8713(5) 0.844(1) 1.000 0.105 Uiso

loop_
_atom_type_symbol
_atom_type_number_in_cell
_atom_type_description
_atom_type_scat_dispersion_real
_atom_type_scat_dispersion_imag
_atom_type_scat_source
'h ' 147 'Hydrogen    ' 0.0000 0.0000 ' Int. Tab.IV,1974'
'c ' 87 'Carbon      ' 0.0170 0.0090 ' Int. Tab.IV,1974'
'n ' 3 'Nitrogen    ' 0.0290 0.0180 ' Int. Tab.IV,1974'
'o ' 18 'Oxygen      ' 0.0470 0.0320 ' Int. Tab.IV,1974'

loop_
_geom_angle_atom_site_label_1
_geom_angle_atom_site_label_2
_geom_angle_atom_site_label_3
_geom_angle
_geom_angle_site_symmetry_1
_geom_angle_site_symmetry_2
_geom_angle_site_symmetry_3
_geom_angle_publ_flag
H(12) C(1) C(2) 108.3(8) . . . yes
C(10) C(1) C(2) 114.0(5) . . . yes
C(10) C(1) H(12) 108.4(5) . . . yes
H(11) C(1) C(2) 108.2(6) . . . yes
H(11) C(1) H(12) 109.5(7) . . . yes
H(11) C(1) C(10) 108.3(7) . . . yes
H(21) C(2) C(3) 109.0(5) . . . yes
C(1) C(2) C(3) 111.1(6) . . . yes
C(1) C(2) H(21) 109.1(7) . . . yes
H(22) C(2) C(3) 109.2(7) . . . yes
H(22) C(2) H(21) 109.5(9) . . . yes
H(22) C(2) C(1) 109.0(6) . . . yes
C(2) C(3) H(31) 107.0(7) . . . yes
C(4) C(3) H(31) 108.0(7) . . . yes
C(4) C(3) C(2) 112.0(4) . . . yes
O(25) C(3) H(31) 108.9(5) . . . yes
O(25) C(3) C(2) 110.8(6) . . . yes
O(25) C(3) C(4) 110.0(6) . . . yes
H(42) C(4) C(3) 108.7(8) . . . yes
H(41) C(4) C(3) 108.5(5) . . . yes
H(41) C(4) H(42) 109.5(8) . . . yes
C(5) C(4) C(3) 112.7(5) . . . yes
C(5) C(4) H(42) 108.9(6) . . . yes
C(5) C(4) H(41) 108.5(8) . . . yes
C(10) C(5) C(4) 112.2(6) . . . yes
C(6) C(5) C(4) 111.3(5) . . . yes
C(6) C(5) C(10) 111.5(4) . . . yes
H(51) C(5) C(4) 107.2(5) . . . yes
H(51) C(5) C(10) 106.9(6) . . . yes
H(51) C(5) C(6) 107.3(7) . . . yes
C(7) C(6) H(61) 108.1(5) . . . yes
C(5) C(6) H(61) 108.6(6) . . . yes
C(5) C(6) C(7) 112.8(6) . . . yes
H(62) C(6) H(61) 109.5(8) . . . yes
H(62) C(6) C(7) 109.0(6) . . . yes
H(62) C(6) C(5) 108.8(5) . . . yes
C(6) C(7) H(71) 109.0(7) . . . yes
H(72) C(7) H(71) 109.5(7) . . . yes
H(72) C(7) C(6) 108.1(5) . . . yes
C(8) C(7) H(71) 109.2(5) . . . yes
C(8) C(7) C(6) 112.7(5) . . . yes
C(8) C(7) H(72) 108.1(7) . . . yes
C(9) C(8) C(7) 110.0(4) . . . yes
H(81) C(8) C(7) 107.5(6) . . . yes
H(81) C(8) C(9) 110.3(5) . . . yes
C(14) C(8) C(7) 111.4(5) . . . yes
C(14) C(8) C(9) 109.3(5) . . . yes
C(14) C(8) H(81) 108.2(4) . . . yes
C(11) C(9) C(8) 111.9(3) . . . yes
H(91) C(9) C(8) 107.1(5) . . . yes
H(91) C(9) C(11) 105.9(6) . . . yes
C(10) C(9) C(8) 112.1(5) . . . yes
C(10) C(9) C(11) 114.0(4) . . . yes
C(10) C(9) H(91) 105.0(4) . . . yes
C(19) C(10) C(9) 111.7(4) . . . yes
C(5) C(10) C(9) 108.2(5) . . . yes
C(5) C(10) C(19) 110.0(5) . . . yes
C(1) C(10) C(9) 112.9(5) . . . yes
C(1) C(10) C(19) 106.5(5) . . . yes
C(1) C(10) C(5) 107.5(4) . . . yes
C(12) C(11) C(9) 113.3(4) . . . yes
H(111) C(11) C(9) 108.6(4) . . . yes
H(111) C(11) C(12) 108.7(6) . . . yes
H(112) C(11) C(9) 108.3(6) . . . yes
H(112) C(11) C(12) 108.4(4) . . . yes
H(112) C(11) H(111) 109.5(6) . . . yes
C(13) C(12) C(11) 110.3(5) . . . yes
H(121) C(12) C(11) 107.3(5) . . . yes
H(121) C(12) C(13) 110.2(4) . . . yes
O(26) C(12) C(11) 110.8(4) . . . yes
O(26) C(12) C(13) 108.4(4) . . . yes
O(26) C(12) H(121) 109.8(7) . . . yes
C(17) C(13) C(12) 116.3(5) . . . yes
C(14) C(13) C(12) 107.5(3) . . . yes
C(14) C(13) C(17) 100.2(4) . . . yes
C(18) C(13) C(12) 109.9(5) . . . yes
C(18) C(13) C(17) 110.3(4) . . . yes
C(18) C(13) C(14) 112.4(5) . . . yes
C(15) C(14) C(8) 119.6(5) . . . yes
C(13) C(14) C(8) 114.9(4) . . . yes
C(13) C(14) C(15) 103.6(3) . . . yes
H(141) C(14) C(8) 95.7(4) . . . yes
H(141) C(14) C(15) 109.6(5) . . . yes
H(141) C(14) C(13) 113.6(6) . . . yes
H(151) C(15) C(16) 111.0(5) . . . yes
H(152) C(15) C(16) 110.5(6) . . . yes
H(152) C(15) H(151) 109.5(8) . . . yes
C(14) C(15) C(16) 104.4(5) . . . yes
C(14) C(15) H(151) 111.0(6) . . . yes
C(14) C(15) H(152) 110.4(5) . . . yes
H(162) C(16) C(17) 110.0(7) . . . yes
H(161) C(16) C(17) 109.8(5) . . . yes
H(161) C(16) H(162) 109.5(6) . . . yes
C(15) C(16) C(17) 107.5(4) . . . yes
C(15) C(16) H(162) 110.2(5) . . . yes
C(15) C(16) H(161) 109.7(7) . . . yes
H(171) C(17) C(13) 108.7(4) . . . yes
C(20) C(17) C(13) 119.3(5) . . . yes
C(20) C(17) H(171) 97.4(6) . . . yes
C(16) C(17) C(13) 102.6(5) . . . yes
C(16) C(17) H(171) 117.1(6) . . . yes
C(16) C(17) C(20) 112.5(4) . . . yes
C(13) C(18) H(183) 109.4(5) . . . yes
H(181) C(18) H(183) 109.5(8) . . . yes
H(181) C(18) C(13) 109.6(6) . . . yes
H(182) C(18) H(183) 109.5(7) . . . yes
H(182) C(18) C(13) 109.3(7) . . . yes
H(182) C(18) H(181) 109.5(6) . . . yes
C(10) C(19) H(193) 109.2(7) . . . yes
H(192) C(19) H(193) 109.5(6) . . . yes
H(192) C(19) C(10) 109.6(7) . . . yes
H(191) C(19) H(193) 109.5(8) . . . yes
H(191) C(19) C(10) 109.6(6) . . . yes
H(191) C(19) H(192) 109.5(8) . . . yes
H(201) C(20) C(22) 110.9(5) . . . yes
C(21) C(20) C(22) 109.0(6) . . . yes
C(21) C(20) H(201) 107.4(6) . . . yes
C(17) C(20) C(22) 109.9(5) . . . yes
C(17) C(20) H(201) 105.8(6) . . . yes
C(17) C(20) C(21) 113.9(4) . . . yes
H(211) C(21) H(213) 109.5(8) . . . yes
H(212) C(21) H(213) 109.5(8) . . . yes
H(212) C(21) H(211) 109(1) . . . yes
C(20) C(21) H(213) 109.4(9) . . . yes
C(20) C(21) H(211) 109.3(6) . . . yes
C(20) C(21) H(212) 109.7(7) . . . yes
H(222) C(22) H(221) 109.5(8) . . . yes
C(20) C(22) H(221) 108.7(6) . . . yes
C(20) C(22) H(222) 108.4(6) . . . yes
C(23) C(22) H(221) 108.5(6) . . . yes
C(23) C(22) H(222) 108.7(6) . . . yes
C(23) C(22) C(20) 113.0(6) . . . yes
H(232) C(23) C(22) 109.0(5) . . . yes
H(231) C(23) C(22) 109.1(7) . . . yes
H(231) C(23) H(232) 109.5(8) . . . yes
C(24) C(23) C(22) 111.4(5) . . . yes
C(24) C(23) H(232) 108.8(7) . . . yes
C(24) C(23) H(231) 109.0(6) . . . yes
O(27) C(24) C(23) 122.0(6) . . . yes
N(28) C(24) C(23) 118.5(6) . . . yes
N(28) C(24) O(27) 119.6(7) . . . yes
H(281) N(28) C(24) 120.2(8) . . . yes
C(29) N(28) C(24) 119.7(6) . . . yes
C(29) N(28) H(281) 120.2(7) . . . yes
H(291) C(29) H(292) 109.5(7) . . . yes
N(28) C(29) H(292) 109.3(8) . . . yes
N(28) C(29) H(291) 108.8(9) . . . yes
C(30) C(29) H(292) 109.0(9) . . . yes
C(30) C(29) H(291) 108.6(7) . . . yes
C(30) C(29) N(28) 111.7(5) . . . yes
C(29) C(30) O(32) 110.0(5) . . . yes
O(31) C(30) O(32) 124.9(7) . . . yes
O(31) C(30) C(29) 125.1(8) . . . yes
C(35) C(33) O(36) 121.2(7) . . . yes
C(34) C(33) O(36) 120(1) . . . yes
C(34) C(33) C(35) 118.1(8) . . . yes
H(342) C(34) H(343) 109(1) . . . yes
H(341) C(34) H(343) 109(1) . . . yes
H(341) C(34) H(342) 109(1) . . . yes
C(33) C(34) H(343) 109(1) . . . yes
C(33) C(34) H(342) 110.1(9) . . . yes
C(33) C(34) H(341) 108.6(9) . . . yes
H(352) C(35) H(353) 109(1) . . . yes
C(33) C(35) H(353) 109(1) . . . yes
C(33) C(35) H(352) 109(1) . . . yes
H(351) C(35) H(353) 109(1) . . . yes
H(351) C(35) H(352) 109(1) . . . yes
H(351) C(35) C(33) 110(1) . . . yes

loop_
_geom_bond_atom_site_label_1
_geom_bond_atom_site_label_2
_geom_bond_distance
_geom_bond_site_symmetry_1
_geom_bond_site_symmetry_2
_geom_bond_publ_flag
C(1) C(2) 1.51(1) . . yes
C(1) C(10) 1.546(8) . . yes
C(1) H(11) 1.080(9) . . yes
C(1) H(12) 1.080(8) . . yes
C(2) C(3) 1.509(9) . . yes
C(2) H(21) 1.080(9) . . yes
C(2) H(22) 1.080(9) . . yes
C(3) C(4) 1.519(9) . . yes
C(3) O(25) 1.45(1) . . yes
C(3) H(31) 1.080(9) . . yes
C(4) C(5) 1.54(1) . . yes
C(4) H(41) 1.080(8) . . yes
C(4) H(42) 1.08(1) . . yes
C(5) C(6) 1.531(9) . . yes
C(5) C(10) 1.562(8) . . yes
C(5) H(51) 1.080(8) . . yes
C(6) C(7) 1.536(8) . . yes
C(6) H(61) 1.08(1) . . yes
C(6) H(62) 1.080(8) . . yes
C(7) C(8) 1.534(7) . . yes
C(7) H(71) 1.080(9) . . yes
C(7) H(72) 1.08(1) . . yes
C(8) C(9) 1.548(7) . . yes
C(8) C(14) 1.517(7) . . yes
C(8) H(81) 1.080(9) . . yes
C(9) C(10) 1.552(7) . . yes
C(9) C(11) 1.536(7) . . yes
C(9) H(91) 1.080(8) . . yes
C(10) C(19) 1.53(1) . . yes
C(11) C(12) 1.529(7) . . yes
C(11) H(111) 1.080(8) . . yes
C(11) H(112) 1.080(9) . . yes
C(12) C(13) 1.536(7) . . yes
C(12) O(26) 1.427(8) . . yes
C(12) H(121) 1.080(7) . . yes
C(13) C(14) 1.547(7) . . yes
C(13) C(17) 1.562(7) . . yes
C(13) C(18) 1.538(9) . . yes
C(14) C(15) 1.522(7) . . yes
C(14) H(141) 1.080(8) . . yes
C(15) C(16) 1.528(8) . . yes
C(15) H(151) 1.08(1) . . yes
C(15) H(152) 1.080(8) . . yes
C(16) C(17) 1.554(9) . . yes
C(16) H(161) 1.080(8) . . yes
C(16) H(162) 1.08(1) . . yes
C(17) C(20) 1.534(6) . . yes
C(17) H(171) 1.080(9) . . yes
C(18) H(181) 1.080(9) . . yes
C(18) H(182) 1.080(8) . . yes
C(18) H(183) 1.080(9) . . yes
C(19) H(191) 1.080(8) . . yes
C(19) H(192) 1.080(9) . . yes
C(19) H(193) 1.080(9) . . yes
C(20) C(21) 1.534(9) . . yes
C(20) C(22) 1.529(9) . . yes
C(20) H(201) 1.080(9) . . yes
C(21) H(211) 1.080(8) . . yes
C(21) H(212) 1.08(1) . . yes
C(21) H(213) 1.08(1) . . yes
C(22) C(23) 1.537(7) . . yes
C(22) H(221) 1.080(9) . . yes
C(22) H(222) 1.08(1) . . yes
C(23) C(24) 1.49(1) . . yes
C(23) H(231) 1.08(1) . . yes
C(23) H(232) 1.080(9) . . yes
C(24) O(27) 1.242(8) . . yes
C(24) N(28) 1.332(9) . . yes
N(28) C(29) 1.44(1) . . yes
N(28) H(281) 1.000(8) . . yes
C(29) C(30) 1.53(1) . . yes
C(29) H(291) 1.08(1) . . yes
C(29) H(292) 1.08(1) . . yes
C(30) O(31) 1.170(7) . . yes
C(30) O(32) 1.31(1) . . yes
C(33) C(34) 1.48(1) . . yes
C(33) C(35) 1.49(2) . . yes
C(33) O(36) 1.20(1) . . yes
C(34) H(341) 1.08(2) . . yes
C(34) H(342) 1.08(1) . . yes
C(34) H(343) 1.08(1) . . yes
C(35) H(351) 1.08(1) . . yes
C(35) H(352) 1.08(2) . . yes
C(35) H(353) 1.08(1) . . yes

loop_
_cod_related_entry_id
_cod_related_entry_database
_cod_related_entry_code
1 ChemSpider 30653681
